data_2241112
loop_
_publ_author_name
'Toze, Flavien A. A.'
'Poplevin, Dmitry S.'
'Zubkov, Fedor I.'
'Nikitina, Eugeniya V.'
'Porras, Ciara'
'Khrustalev, Victor N.'

_publ_section_title
;
 Crystal structure of methyl
 (3<i>RS</i>,4<i>SR</i>,4a<i>RS</i>,11a<i>RS</i>,11b<i>SR</i>)-5-oxo-3,4,4a,5,7,8,9,10,11,11a-decahydro-3,11b-epoxyazepino[2,1-<i>a</i>]isoindole-4-carboxylate
;
_journal_coeditor_code TK5384
_journal_issue 10
_journal_name_full 'Acta Crystallographica Section E'
_journal_page_first o729
_journal_page_last o730
_journal_paper_doi 10.1107/S2056989015016679
_journal_volume 71
_journal_year 2015
_chemical_formula_iupac 'C15 H19 N O4'
_chemical_formula_moiety 'C15 H19 N O4'
_chemical_formula_sum 'C15 H19 N O4'
_chemical_formula_weight 277.31
_chemical_name_systematic
;Methyl
(3<i>RS</i>,4<i>SR</i>,4a<i>RS</i>,11a<i>RS</i>,11b<i>SR</i>)-5-oxo-3,4,4a,5,7,8,9,10,11,11a-decahydro-3,11b-epoxyazepino[2,1-<i>a</i>]isoindole-4-carboxylate
;
_space_group_crystal_system triclinic
_space_group_IT_number 2
_space_group_name_Hall '-P 1'
_space_group_name_H-M_alt 'P -1'
_symmetry_space_group_name_Hall '-P 1'
_symmetry_space_group_name_H-M 'P -1'
_atom_sites_solution_hydrogens geom
_atom_sites_solution_primary difmap
_atom_sites_solution_secondary difmap
_audit_creation_method SHELXL-2014/6
_cell_angle_alpha 103.857(2)
_cell_angle_beta 94.745(2)
_cell_angle_gamma 106.620(2)
_cell_formula_units_Z 2
_cell_length_a 7.5460(8)
_cell_length_b 9.6984(10)
_cell_length_c 10.2894(10)
_cell_measurement_reflns_used 4971
_cell_measurement_temperature 290(2)
_cell_measurement_theta_max 29.52
_cell_measurement_theta_min 2.28
_cell_volume 691.24(12)
_computing_cell_refinement
;
SAINT (Bruker, 2001)
;
_computing_data_collection
;
APEX2 (Bruker, 2005)
;
_computing_data_reduction
;
SAINT (Bruker, 2001)
;
_computing_molecular_graphics
;
SHELXTL (Sheldrick, 2008)
;
_computing_publication_material
;
SHELXTL (Sheldrick, 2008)
;
_computing_structure_refinement
;
SHELXL2014 (Sheldrick, 2015)
;
_computing_structure_solution
;
SHELXS97 (Sheldrick, 2008)
;
_diffrn_ambient_temperature 290(2)
_diffrn_measured_fraction_theta_full 0.986
_diffrn_measured_fraction_theta_max 0.981
_diffrn_measurement_device_type 'Bruker APEXII CCD'
_diffrn_measurement_method '\f and \w scans'
_diffrn_radiation_type MoK\a
_diffrn_radiation_wavelength 0.71073
_diffrn_reflns_av_R_equivalents 0.0184
_diffrn_reflns_limit_h_max 9
_diffrn_reflns_limit_h_min -9
_diffrn_reflns_limit_k_max 12
_diffrn_reflns_limit_k_min -12
_diffrn_reflns_limit_l_max 13
_diffrn_reflns_limit_l_min -13
_diffrn_reflns_number 9699
_diffrn_reflns_theta_full 25.242
_diffrn_reflns_theta_max 27.999
_diffrn_reflns_theta_min 2.066
_exptl_absorpt_coefficient_mu 0.097
_exptl_absorpt_correction_T_max 0.969
_exptl_absorpt_correction_T_min 0.959
_exptl_absorpt_correction_type multi-scan
_exptl_absorpt_process_details
;
(SADABS; Bruker, 2003)
;
_exptl_crystal_colour colourless
_exptl_crystal_density_diffrn 1.332
_exptl_crystal_description prism
_exptl_crystal_F_000 296
_exptl_crystal_size_max 0.300
_exptl_crystal_size_mid 0.250
_exptl_crystal_size_min 0.250
_refine_diff_density_max 0.374
_refine_diff_density_min -0.244
_refine_ls_extinction_method none
_refine_ls_goodness_of_fit_ref 1.031
_refine_ls_hydrogen_treatment constr
_refine_ls_matrix_type full
_refine_ls_number_parameters 182
_refine_ls_number_reflns 3268
_refine_ls_number_restraints 0
_refine_ls_restrained_S_all 1.031
_refine_ls_R_factor_all 0.0600
_refine_ls_R_factor_gt 0.0483
_refine_ls_shift/su_max 0.000
_refine_ls_shift/su_mean 0.000
_refine_ls_structure_factor_coef Fsqd
_refine_ls_weighting_details 'w=1/[\s^2^(Fo^2^)+(0.0765P)^2^+0.153P] where P=(Fo^2^+2Fc^2^)/3'
_refine_ls_weighting_scheme calc
_refine_ls_wR_factor_gt 0.1328
_refine_ls_wR_factor_ref 0.1405
_reflns_number_gt 2613
_reflns_number_total 3268
_reflns_threshold_expression I>2\s(I)
_cod_data_source_file tk5384sup1.cif
_cod_data_source_block I
_cod_database_code 2241112
_shelx_space_group_comment
;
The symmetry employed for this shelxl refinement is uniquely defined
by the following loop, which should always be used as a source of
symmetry information in preference to the above space-group names.
They are only intended as comments.
;
_shelx_estimated_absorpt_t_min 0.972
_shelx_estimated_absorpt_t_max 0.976
_shelxl_version_number 2014/6

loop_
_space_group_symop_operation_xyz
'x, y, z'
'-x, -y, -z'

loop_
_atom_site_type_symbol
_atom_site_label
_atom_site_fract_x
_atom_site_fract_y
_atom_site_fract_z
_atom_site_U_iso_or_equiv
_atom_site_adp_type
_atom_site_calc_flag
_atom_site_occupancy
C C1 0.55178(19) 0.17386(17) 0.75675(18) 0.0471(4) Uani d 1
H H1 0.4515 0.2009 0.7244 0.056 Uiso calc 1
C C2 0.5710(2) 0.12672(19) 0.86511(18) 0.0491(4) Uani d 1
H H2 0.4866 0.1136 0.9255 0.059 Uiso calc 1
C C3 0.7587(2) 0.09790(16) 0.87191(15) 0.0403(3) Uani d 1
H H3 0.7723 0.0281 0.9240 0.048 Uiso calc 1
C C4 0.91211(19) 0.25575(15) 0.91807(14) 0.0356(3) Uani d 1
H H4 0.8735 0.3221 0.9899 0.043 Uiso calc 1
C C4A 0.89714(17) 0.30474(14) 0.78642(13) 0.0320(3) Uani d 1
H H4A 0.8720 0.4006 0.8028 0.038 Uiso calc 1
C C5 1.04722(18) 0.29945(15) 0.69682(14) 0.0352(3) Uani d 1
O O5 1.21692(14) 0.35060(14) 0.73347(12) 0.0513(3) Uani d 1
N N6 0.96070(17) 0.23177(15) 0.56738(12) 0.0414(3) Uani d 1
C C7 1.0663(3) 0.2066(3) 0.45696(19) 0.0663(5) Uani d 1
H H7A 1.0931 0.1134 0.4506 0.080 Uiso calc 1
H H7B 1.1852 0.2864 0.4788 0.080 Uiso calc 1
C C8 0.9697(5) 0.1996(3) 0.3221(2) 0.0920(8) Uani d 1
H H8A 0.8776 0.1011 0.2861 0.110 Uiso calc 1
H H8B 1.0616 0.2089 0.2615 0.110 Uiso calc 1
C C9 0.8730(4) 0.3136(3) 0.3181(2) 0.0914(8) Uani d 1
H H9A 0.9526 0.4088 0.3778 0.110 Uiso calc 1
H H9B 0.8637 0.3246 0.2268 0.110 Uiso calc 1
C C10 0.6832(4) 0.2847(3) 0.3564(2) 0.0873(8) Uani d 1
H H10A 0.6030 0.1913 0.2941 0.105 Uiso calc 1
H H10B 0.6353 0.3632 0.3411 0.105 Uiso calc 1
C C11 0.6606(3) 0.2749(2) 0.4981(2) 0.0620(5) Uani d 1
H H11A 0.5277 0.2389 0.5017 0.074 Uiso calc 1
H H11B 0.7103 0.3751 0.5592 0.074 Uiso calc 1
C C11A 0.7550(2) 0.17431(17) 0.55118(15) 0.0423(3) Uani d 1
H H11C 0.7081 0.0719 0.4914 0.051 Uiso calc 1
C C11B 0.72833(18) 0.17475(15) 0.69564(14) 0.0353(3) Uani d 1
O O12 0.76978(13) 0.05080(10) 0.73010(10) 0.0362(2) Uani d 1
C C13 1.1022(2) 0.24951(16) 0.96810(14) 0.0369(3) Uani d 1
O O13 1.15577(16) 0.14282(13) 0.93999(12) 0.0503(3) Uani d 1
O O14 1.20359(16) 0.38062(13) 1.05547(12) 0.0547(3) Uani d 1
C C14 1.3882(3) 0.3891(3) 1.1134(2) 0.0785(7) Uani d 1
H H14A 1.4432 0.4823 1.1823 0.118 Uiso calc 1
H H14B 1.4649 0.3831 1.0437 0.118 Uiso calc 1
H H14C 1.3793 0.3076 1.1528 0.118 Uiso calc 1

loop_
_atom_site_aniso_label
_atom_site_aniso_U_11
_atom_site_aniso_U_22
_atom_site_aniso_U_33
_atom_site_aniso_U_12
_atom_site_aniso_U_13
_atom_site_aniso_U_23
C1 0.0251(7) 0.0436(8) 0.0698(11) 0.0131(6) 0.0051(7) 0.0090(7)
C2 0.0352(8) 0.0505(9) 0.0634(10) 0.0136(6) 0.0208(7) 0.0147(7)
C3 0.0389(7) 0.0414(8) 0.0462(8) 0.0148(6) 0.0143(6) 0.0171(6)
C4 0.0346(7) 0.0389(7) 0.0350(7) 0.0170(6) 0.0074(5) 0.0063(5)
C4A 0.0276(6) 0.0300(6) 0.0393(7) 0.0131(5) 0.0028(5) 0.0074(5)
C5 0.0299(6) 0.0378(7) 0.0428(7) 0.0134(5) 0.0052(5) 0.0169(6)
O5 0.0271(5) 0.0681(8) 0.0603(7) 0.0106(5) 0.0047(5) 0.0266(6)
N6 0.0388(7) 0.0508(7) 0.0387(6) 0.0172(6) 0.0076(5) 0.0158(5)
C7 0.0728(13) 0.0911(15) 0.0516(10) 0.0372(11) 0.0287(9) 0.0299(10)
C8 0.153(3) 0.0921(17) 0.0439(11) 0.0550(17) 0.0284(13) 0.0186(11)
C9 0.135(3) 0.0910(17) 0.0566(12) 0.0335(16) 0.0119(14) 0.0391(12)
C10 0.105(2) 0.0797(15) 0.0733(14) 0.0216(14) -0.0235(14) 0.0358(12)
C11 0.0454(9) 0.0690(12) 0.0734(12) 0.0160(8) -0.0107(8) 0.0323(10)
C11A 0.0372(7) 0.0424(8) 0.0424(8) 0.0088(6) -0.0039(6) 0.0109(6)
C11B 0.0273(6) 0.0330(7) 0.0450(7) 0.0113(5) 0.0011(5) 0.0093(5)
O12 0.0351(5) 0.0309(5) 0.0438(5) 0.0132(4) 0.0073(4) 0.0085(4)
C13 0.0395(7) 0.0419(7) 0.0327(7) 0.0179(6) 0.0056(5) 0.0105(5)
O13 0.0452(6) 0.0456(6) 0.0635(7) 0.0234(5) 0.0030(5) 0.0123(5)
O14 0.0458(6) 0.0534(7) 0.0541(7) 0.0215(5) -0.0103(5) -0.0062(5)
C14 0.0509(11) 0.0831(15) 0.0813(14) 0.0250(10) -0.0251(10) -0.0073(11)

loop_
_atom_type_symbol
_atom_type_description
_atom_type_scat_dispersion_real
_atom_type_scat_dispersion_imag
_atom_type_scat_source
C C 0.0033 0.0016 'International Tables Vol C Tables 4.2.6.8 and 6.1.1.4'
H H 0.0000 0.0000 'International Tables Vol C Tables 4.2.6.8 and 6.1.1.4'
N N 0.0061 0.0033 'International Tables Vol C Tables 4.2.6.8 and 6.1.1.4'
O O 0.0106 0.0060 'International Tables Vol C Tables 4.2.6.8 and 6.1.1.4'

loop_
_geom_angle_atom_site_label_1
_geom_angle_atom_site_label_2
_geom_angle_atom_site_label_3
_geom_angle
C2 C1 C11B 105.23(13)
C2 C1 H1 127.4
C11B C1 H1 127.4
C1 C2 C3 106.25(13)
C1 C2 H2 126.9
C3 C2 H2 126.9
O12 C3 C2 100.98(12)
O12 C3 C4 101.71(10)
C2 C3 C4 106.12(12)
O12 C3 H3 115.4
C2 C3 H3 115.4
C4 C3 H3 115.4
C13 C4 C4A 115.38(11)
C13 C4 C3 112.85(12)
C4A C4 C3 100.04(11)
C13 C4 H4 109.4
C4A C4 H4 109.4
C3 C4 H4 109.4
C5 C4A C4 119.20(10)
C5 C4A C11B 100.41(11)
C4 C4A C11B 101.76(10)
C5 C4A H4A 111.4
C4 C4A H4A 111.4
C11B C4A H4A 111.4
O5 C5 N6 125.20(13)
O5 C5 C4A 126.66(13)
N6 C5 C4A 108.11(11)
C5 N6 C7 121.55(14)
C5 N6 C11A 114.43(12)
C7 N6 C11A 123.77(14)
N6 C7 C8 114.54(19)
N6 C7 H7A 108.6
C8 C7 H7A 108.6
N6 C7 H7B 108.6
C8 C7 H7B 108.6
H7A C7 H7B 107.6
C7 C8 C9 117.0(2)
C7 C8 H8A 108.0
C9 C8 H8A 108.0
C7 C8 H8B 108.0
C9 C8 H8B 108.0
H8A C8 H8B 107.3
C10 C9 C8 117.5(2)
C10 C9 H9A 107.9
C8 C9 H9A 107.9
C10 C9 H9B 107.9
C8 C9 H9B 107.9
H9A C9 H9B 107.2
C9 C10 C11 118.87(19)
C9 C10 H10A 107.6
C11 C10 H10A 107.6
C9 C10 H10B 107.6
C11 C10 H10B 107.6
H10A C10 H10B 107.0
C10 C11 C11A 116.12(18)
C10 C11 H11A 108.3
C11A C11 H11A 108.3
C10 C11 H11B 108.3
C11A C11 H11B 108.3
H11A C11 H11B 107.4
N6 C11A C11B 100.81(11)
N6 C11A C11 112.40(13)
C11B C11A C11 112.17(14)
N6 C11A H11C 110.4
C11B C11A H11C 110.4
C11 C11A H11C 110.4
O12 C11B C11A 111.09(11)
O12 C11B C1 101.52(11)
C11A C11B C1 126.86(12)
O12 C11B C4A 99.30(10)
C11A C11B C4A 105.24(11)
C1 C11B C4A 109.56(11)
C3 O12 C11B 96.06(10)
O13 C13 O14 123.64(13)
O13 C13 C4 126.23(13)
O14 C13 C4 110.07(11)
C13 O14 C14 115.86(13)
O14 C14 H14A 109.5
O14 C14 H14B 109.5
H14A C14 H14B 109.5
O14 C14 H14C 109.5
H14A C14 H14C 109.5
H14B C14 H14C 109.5

loop_
_geom_bond_atom_site_label_1
_geom_bond_atom_site_label_2
_geom_bond_distance
C1 C2 1.315(3)
C1 C11B 1.5182(19)
C1 H1 0.9300
C2 C3 1.519(2)
C2 H2 0.9300
C3 O12 1.4380(18)
C3 C4 1.567(2)
C3 H3 0.9800
C4 C13 1.5062(19)
C4 C4A 1.5450(19)
C4 H4 0.9800
C4A C5 1.5226(18)
C4A C11B 1.5508(18)
C4A H4A 0.9800
C5 O5 1.2228(17)
C5 N6 1.3502(19)
N6 C7 1.454(2)
N6 C11A 1.4718(19)
C7 C8 1.490(3)
C7 H7A 0.9700
C7 H7B 0.9700
C8 C9 1.495(4)
C8 H8A 0.9700
C8 H8B 0.9700
C9 C10 1.484(4)
C9 H9A 0.9700
C9 H9B 0.9700
C10 C11 1.504(3)
C10 H10A 0.9700
C10 H10B 0.9700
C11 C11A 1.531(2)
C11 H11A 0.9700
C11 H11B 0.9700
C11A C11B 1.515(2)
C11A H11C 0.9800
C11B O12 1.4386(16)
C13 O13 1.1972(17)
C13 O14 1.3389(18)
O14 C14 1.440(2)
C14 H14A 0.9600
C14 H14B 0.9600
C14 H14C 0.9600

loop_
_geom_hbond_atom_site_label_D
_geom_hbond_atom_site_label_H
_geom_hbond_atom_site_label_A
_geom_hbond_site_symmetry_A
_geom_hbond_distance_DH
_geom_hbond_distance_HA
_geom_hbond_distance_DA
_geom_hbond_angle_DHA
C1 H1 O5 1_455 0.93 2.59 3.4576(19) 156
C3 H3 O13 2_757 0.98 2.55 3.5259(19) 174
C4A H4A O14 2_767 0.98 2.51 3.4190(17) 154
C14 H14A O5 2_867 0.96 2.56 3.279(2) 132

loop_
_geom_torsion_atom_site_label_1
_geom_torsion_atom_site_label_2
_geom_torsion_atom_site_label_3
_geom_torsion_atom_site_label_4
_geom_torsion
C11B C1 C2 C3 -0.09(17)
C1 C2 C3 O12 -32.37(16)
C1 C2 C3 C4 73.37(16)
O12 C3 C4 C13 -91.15(13)
C2 C3 C4 C13 163.64(12)
O12 C3 C4 C4A 32.02(12)
C2 C3 C4 C4A -73.20(13)
C13 C4 C4A C5 17.25(17)
C3 C4 C4A C5 -104.12(13)
C13 C4 C4A C11B 126.38(12)
C3 C4 C4A C11B 5.01(12)
C4 C4A C5 O5 -49.29(19)
C11B C4A C5 O5 -159.17(14)
C4 C4A C5 N6 132.54(12)
C11B C4A C5 N6 22.66(13)
O5 C5 N6 C7 3.1(2)
C4A C5 N6 C7 -178.69(14)
O5 C5 N6 C11A 177.51(13)
C4A C5 N6 C11A -4.29(16)
C5 N6 C7 C8 -152.76(19)
C11A N6 C7 C8 33.4(3)
N6 C7 C8 C9 43.2(3)
C7 C8 C9 C10 -81.4(3)
C8 C9 C10 C11 62.4(3)
C9 C10 C11 C11A -48.4(3)
C5 N6 C11A C11B -16.60(16)
C7 N6 C11A C11B 157.66(15)
C5 N6 C11A C11 103.02(16)
C7 N6 C11A C11 -82.7(2)
C10 C11 C11A N6 65.8(2)
C10 C11 C11A C11B 178.61(16)
N6 C11A C11B O12 -76.52(13)
C11 C11A C11B O12 163.70(12)
N6 C11A C11B C1 159.66(13)
C11 C11A C11B C1 39.9(2)
N6 C11A C11B C4A 30.01(13)
C11 C11A C11B C4A -89.77(14)
C2 C1 C11B O12 32.57(15)
C2 C1 C11B C11A 160.29(14)
C2 C1 C11B C4A -71.75(15)
C5 C4A C11B O12 82.53(11)
C4 C4A C11B O12 -40.49(11)
C5 C4A C11B C11A -32.47(12)
C4 C4A C11B C11A -155.48(11)
C5 C4A C11B C1 -171.63(11)
C4 C4A C11B C1 65.35(13)
C2 C3 O12 C11B 50.39(12)
C4 C3 O12 C11B -58.82(11)
C11A C11B O12 C3 171.91(11)
C1 C11B O12 C3 -50.81(12)
C4A C11B O12 C3 61.51(11)
C4A C4 C13 O13 -91.08(18)
C3 C4 C13 O13 23.1(2)
C4A C4 C13 O14 91.77(14)
C3 C4 C13 O14 -154.06(12)
O13 C13 O14 C14 1.6(2)
C4 C13 O14 C14 178.86(16)

_cod_database_fobs_code 2241112
